data_4505504
loop_
_publ_author_name
'Xie, Li-Xia'
'Hou, Xiao-Wei'
'Fan, Yao-Ting'
'Hou, Hong-Wei'

_publ_section_title
;
 Four Three-Dimensional Coordination Polymers Constructed by
 2-((1H-1,2,4-Triazol-1-yl)methyl)-1H-Imidazole-4,5-Dicarboxylate:
 Syntheses, Topological Structures, and Magnetic Properties
;
_journal_issue 3
_journal_name_full 'Crystal Growth &amp; Design'
_journal_page_first 1282
_journal_paper_doi 10.1021/cg201287t
_journal_volume 12
_journal_year 2012
_chemical_formula_sum 'C8 H5 Cd N5 O4'
_chemical_formula_weight 347.57
_chemical_name_systematic
; 
 ? 
;
_space_group_IT_number 14
_symmetry_cell_setting monoclinic
_symmetry_space_group_name_Hall '-P 2ybc'
_symmetry_space_group_name_H-M 'P 1 21/c 1'
_atom_sites_solution_hydrogens geom
_atom_sites_solution_primary direct
_atom_sites_solution_secondary difmap
_audit_creation_method SHELXL-97
_cell_angle_alpha 90.00
_cell_angle_beta 105.25(3)
_cell_angle_gamma 90.00
_cell_formula_units_Z 4
_cell_length_a 7.9459(16)
_cell_length_b 10.560(2)
_cell_length_c 11.698(2)
_cell_measurement_temperature 293(2)
_cell_volume 947.0(3)
_computing_cell_refinement 'Bruker XSCANS'
_computing_data_collection 'Bruker XSCANS'
_computing_data_reduction 'Bruker SHELXTL'
_computing_molecular_graphics 'Bruker SHELXTL'
_computing_publication_material 'Bruker SHELXTL'
_computing_structure_refinement 'SHELXL-97 (Sheldrick, 1997)'
_computing_structure_solution 'SHELXS-97 (Sheldrick, 1990)'
_diffrn_ambient_temperature 293(2)
_diffrn_measured_fraction_theta_full 0.996
_diffrn_measured_fraction_theta_max 0.996
_diffrn_measurement_device_type 'Bruker P4'
_diffrn_measurement_method '\w scans'
_diffrn_radiation_monochromator graphite
_diffrn_radiation_source 'fine-focus sealed tube'
_diffrn_radiation_type MoK\a
_diffrn_radiation_wavelength 0.71073
_diffrn_reflns_av_R_equivalents 0.0232
_diffrn_reflns_av_sigmaI/netI 0.0161
_diffrn_reflns_limit_h_max 9
_diffrn_reflns_limit_h_min -9
_diffrn_reflns_limit_k_max 12
_diffrn_reflns_limit_k_min -13
_diffrn_reflns_limit_l_max 14
_diffrn_reflns_limit_l_min -12
_diffrn_reflns_number 8595
_diffrn_reflns_theta_full 26.00
_diffrn_reflns_theta_max 26.00
_diffrn_reflns_theta_min 2.64
_exptl_absorpt_coefficient_mu 2.324
_exptl_absorpt_correction_T_max 0.7218
_exptl_absorpt_correction_T_min 0.6535
_exptl_absorpt_correction_type none
_exptl_crystal_density_diffrn 2.438
_exptl_crystal_density_method 'not measured'
_exptl_crystal_F_000 672
_exptl_crystal_size_max 0.20
_exptl_crystal_size_mid 0.20
_exptl_crystal_size_min 0.15
_refine_diff_density_max 0.456
_refine_diff_density_min -0.725
_refine_diff_density_rms 0.112
_refine_ls_extinction_method none
_refine_ls_goodness_of_fit_ref 1.071
_refine_ls_hydrogen_treatment mixed
_refine_ls_matrix_type full
_refine_ls_number_parameters 167
_refine_ls_number_reflns 1849
_refine_ls_number_restraints 0
_refine_ls_restrained_S_all 1.071
_refine_ls_R_factor_all 0.0253
_refine_ls_R_factor_gt 0.0234
_refine_ls_shift/su_max 0.000
_refine_ls_shift/su_mean 0.000
_refine_ls_structure_factor_coef Fsqd
_refine_ls_weighting_details 'calc w=1/[\s^2^(Fo^2^)+(0.0348P)^2^+1.0362P] where P=(Fo^2^+2Fc^2^)/3'
_refine_ls_weighting_scheme calc
_refine_ls_wR_factor_gt 0.0604
_refine_ls_wR_factor_ref 0.0621
_reflns_number_gt 1738
_reflns_number_total 1849
_reflns_threshold_expression >2sigma(I)
_cod_data_source_file cg201287t_si_002.cif
_cod_data_source_block compound_4
_cod_depositor_comments
;
The following automatic conversions were performed:

'_symmetry_cell_setting' value 'Monoclinic' changed to 'monoclinic'
according to /home/saulius/struct/CIF-dictionaries/cif_core.dic
dictionary named 'cif_core.dic' version 2.4.1 from 2010-06-29.

Automatic conversion script
Id: cif_fix_values 1715 2011-07-08 13:25:40Z adriana 
;
_cod_original_sg_symbol_H-M P2(1)/c
_cod_database_code 4505504

loop_
_symmetry_equiv_pos_as_xyz
'x, y, z'
'-x, y+1/2, -z+1/2'
'-x, -y, -z'
'x, -y-1/2, z-1/2'

loop_
_atom_site_label
_atom_site_type_symbol
_atom_site_fract_x
_atom_site_fract_y
_atom_site_fract_z
_atom_site_U_iso_or_equiv
_atom_site_adp_type
_atom_site_occupancy
_atom_site_symmetry_multiplicity
_atom_site_calc_flag
_atom_site_refinement_flags
Cd1 Cd -0.25658(2) 0.751746(15) 0.216949(17) 0.01837(10) Uani 1 1 d .
C1 C -0.0573(3) 0.4993(2) 0.1915(2) 0.0207(5) Uani 1 1 d .
H1A H -0.1382 0.4594 0.2241 0.025 Uiso 1 1 calc R
C2 C 0.0690(3) 0.6406(3) 0.1177(2) 0.0214(5) Uani 1 1 d .
H2A H 0.0995 0.7166 0.0884 0.026 Uiso 1 1 calc R
C3 C 0.3301(3) 0.5072(3) 0.1047(2) 0.0184(5) Uani 1 1 d .
H3A H 0.3622 0.5758 0.0594 0.022 Uiso 1 1 calc R
H3B H 0.3240 0.4297 0.0594 0.022 Uiso 1 1 calc R
C4 C 0.4632(3) 0.4942(2) 0.2204(2) 0.0153(5) Uani 1 1 d .
C5 C 0.6683(3) 0.5317(2) 0.3773(2) 0.0171(5) Uani 1 1 d .
C6 C 0.8094(3) 0.6057(3) 0.4570(2) 0.0219(6) Uani 1 1 d .
C7 C 0.5812(3) 0.4239(2) 0.3962(2) 0.0169(5) Uani 1 1 d .
C8 C 0.5995(3) 0.3388(2) 0.4988(2) 0.0199(5) Uani 1 1 d .
N1 N 0.1597(3) 0.5337(2) 0.12656(18) 0.0166(4) Uani 1 1 d .
N2 N 0.0796(3) 0.4418(2) 0.1753(2) 0.0210(5) Uani 1 1 d .
N3 N -0.0715(3) 0.6226(2) 0.1568(2) 0.0206(5) Uani 1 1 d .
N4 N 0.5934(3) 0.5762(2) 0.26556(19) 0.0165(4) Uani 1 1 d .
N5 N 0.4532(3) 0.40006(19) 0.29581(19) 0.0170(4) Uani 1 1 d .
O1 O 0.8711(3) 0.69716(19) 0.41466(17) 0.0289(5) Uani 1 1 d .
O2 O 0.8572(3) 0.5738(2) 0.56542(17) 0.0337(5) Uani 1 1 d .
O3 O 0.5012(3) 0.24731(15) 0.4916(2) 0.0257(5) Uani 1 1 d .
O4 O 0.7223(3) 0.3641(2) 0.59438(18) 0.0286(5) Uani 1 1 d .
H4 H 0.781(5) 0.441(4) 0.585(4) 0.072(14) Uiso 1 1 d .

loop_
_atom_site_aniso_label
_atom_site_aniso_U_11
_atom_site_aniso_U_22
_atom_site_aniso_U_33
_atom_site_aniso_U_23
_atom_site_aniso_U_13
_atom_site_aniso_U_12
Cd1 0.01685(14) 0.01400(14) 0.02431(15) -0.00026(6) 0.00551(10) 0.00334(6)
C1 0.0181(12) 0.0214(13) 0.0240(14) 0.0012(11) 0.0082(11) 0.0020(10)
C2 0.0188(12) 0.0203(13) 0.0238(14) 0.0058(11) 0.0033(10) 0.0030(10)
C3 0.0159(12) 0.0216(13) 0.0190(13) -0.0010(10) 0.0067(10) -0.0005(10)
C4 0.0139(11) 0.0160(12) 0.0164(12) -0.0018(9) 0.0046(9) -0.0009(9)
C5 0.0160(11) 0.0185(13) 0.0167(12) -0.0016(10) 0.0043(10) 0.0001(10)
C6 0.0192(12) 0.0229(14) 0.0221(14) -0.0010(11) 0.0026(11) -0.0039(11)
C7 0.0154(11) 0.0151(12) 0.0204(13) -0.0001(10) 0.0050(10) 0.0001(9)
C8 0.0203(12) 0.0171(13) 0.0236(14) -0.0013(11) 0.0083(11) 0.0025(10)
N1 0.0150(10) 0.0178(11) 0.0172(10) 0.0012(8) 0.0042(8) -0.0002(8)
N2 0.0205(11) 0.0171(11) 0.0274(12) 0.0014(9) 0.0096(9) -0.0012(9)
N3 0.0188(11) 0.0204(11) 0.0230(12) 0.0023(9) 0.0063(9) 0.0043(9)
N4 0.0153(10) 0.0175(11) 0.0172(11) 0.0006(9) 0.0049(8) -0.0027(8)
N5 0.0167(10) 0.0146(10) 0.0191(11) -0.0009(8) 0.0038(9) -0.0017(8)
O1 0.0318(11) 0.0264(11) 0.0242(10) 0.0024(9) -0.0005(8) -0.0149(9)
O2 0.0366(12) 0.0391(13) 0.0193(10) 0.0045(9) -0.0035(9) -0.0165(10)
O3 0.0322(12) 0.0171(10) 0.0298(12) 0.0019(7) 0.0117(10) -0.0033(7)
O4 0.0284(10) 0.0298(11) 0.0247(11) 0.0071(9) 0.0017(8) -0.0042(9)

loop_
_atom_type_symbol
_atom_type_description
_atom_type_scat_dispersion_real
_atom_type_scat_dispersion_imag
_atom_type_scat_source
C C 0.0033 0.0016 'International Tables Vol C Tables 4.2.6.8 and 6.1.1.4'
H H 0.0000 0.0000 'International Tables Vol C Tables 4.2.6.8 and 6.1.1.4'
N N 0.0061 0.0033 'International Tables Vol C Tables 4.2.6.8 and 6.1.1.4'
O O 0.0106 0.0060 'International Tables Vol C Tables 4.2.6.8 and 6.1.1.4'
Cd Cd -0.8075 1.2024 'International Tables Vol C Tables 4.2.6.8 and 6.1.1.4'

loop_
_geom_angle_atom_site_label_1
_geom_angle_atom_site_label_2
_geom_angle_atom_site_label_3
_geom_angle
_geom_angle_site_symmetry_1
_geom_angle_site_symmetry_3
N5 Cd1 N3 157.77(8) 2 .
N5 Cd1 O1 111.07(8) 2 1_455
N3 Cd1 O1 90.62(8) . 1_455
N5 Cd1 N4 100.51(8) 2 1_455
N3 Cd1 N4 90.71(8) . 1_455
O1 Cd1 N4 71.49(7) 1_455 1_455
N5 Cd1 N2 76.36(7) 2 2
N3 Cd1 N2 107.89(8) . 2
O1 Cd1 N2 70.73(7) 1_455 2
N4 Cd1 N2 137.73(7) 1_455 2
N5 Cd1 O2 80.41(7) 2 4_475
N3 Cd1 O2 81.81(7) . 4_475
O1 Cd1 O2 130.17(6) 1_455 4_475
N4 Cd1 O2 156.79(7) 1_455 4_475
N2 Cd1 O2 65.28(7) 2 4_475
N2 C1 N3 114.2(2) . .
N2 C1 H1A 122.9 . .
N3 C1 H1A 122.9 . .
N3 C2 N1 109.8(2) . .
N3 C2 H2A 125.1 . .
N1 C2 H2A 125.1 . .
N1 C3 C4 109.0(2) . .
N1 C3 H3A 109.9 . .
C4 C3 H3A 109.9 . .
N1 C3 H3B 109.9 . .
C4 C3 H3B 109.9 . .
H3A C3 H3B 108.3 . .
N5 C4 N4 113.0(2) . .
N5 C4 C3 120.9(2) . .
N4 C4 C3 125.9(2) . .
N4 C5 C7 109.0(2) . .
N4 C5 C6 119.2(2) . .
C7 C5 C6 131.6(2) . .
O1 C6 O2 123.9(2) . .
O1 C6 C5 118.2(2) . .
O2 C6 C5 117.9(2) . .
N5 C7 C5 107.9(2) . .
N5 C7 C8 118.8(2) . .
C5 C7 C8 133.4(2) . .
O3 C8 O4 122.5(3) . .
O3 C8 C7 119.9(2) . .
O4 C8 C7 117.6(2) . .
C2 N1 N2 109.5(2) . .
C2 N1 C3 130.8(2) . .
N2 N1 C3 119.3(2) . .
C1 N2 N1 103.2(2) . .
C1 N2 Cd1 131.24(18) . 2_545
N1 N2 Cd1 120.20(15) . 2_545
C2 N3 C1 103.2(2) . .
C2 N3 Cd1 134.40(19) . .
C1 N3 Cd1 119.79(17) . .
C4 N4 C5 104.5(2) . .
C4 N4 Cd1 142.95(17) . 1_655
C5 N4 Cd1 112.36(16) . 1_655
C4 N5 C7 105.7(2) . .
C4 N5 Cd1 130.41(17) . 2_545
C7 N5 Cd1 123.33(16) . 2_545
C6 O1 Cd1 118.11(16) . 1_655
C8 O4 H4 111(3) . .

loop_
_geom_bond_atom_site_label_1
_geom_bond_atom_site_label_2
_geom_bond_distance
_geom_bond_site_symmetry_2
Cd1 N5 2.189(2) 2
Cd1 N3 2.250(2) .
Cd1 O1 2.340(2) 1_455
Cd1 N4 2.354(2) 1_455
Cd1 N2 2.581(2) 2
Cd1 O2 2.863(2) 4_475
C1 N2 1.302(3) .
C1 N3 1.360(3) .
C1 H1A 0.9300 .
C2 N3 1.327(3) .
C2 N1 1.328(3) .
C2 H2A 0.9300 .
C3 N1 1.469(3) .
C3 C4 1.489(4) .
C3 H3A 0.9700 .
C3 H3B 0.9700 .
C4 N5 1.345(3) .
C4 N4 1.346(3) .
C5 N4 1.369(3) .
C5 C7 1.380(4) .
C5 C6 1.479(4) .
C6 O1 1.243(3) .
C6 O2 1.270(3) .
C7 N5 1.360(3) .
C7 C8 1.475(4) .
C8 O3 1.231(3) .
C8 O4 1.304(3) .
N1 N2 1.364(3) .
N2 Cd1 2.581(2) 2_545
N4 Cd1 2.354(2) 1_655
N5 Cd1 2.189(2) 2_545
O1 Cd1 2.340(2) 1_655
O4 H4 0.96(5) .

loop_
_geom_torsion_atom_site_label_1
_geom_torsion_atom_site_label_2
_geom_torsion_atom_site_label_3
_geom_torsion_atom_site_label_4
_geom_torsion
_geom_torsion_site_symmetry_1
_geom_torsion_site_symmetry_4
N1 C3 C4 N5 63.8(3) . .
N1 C3 C4 N4 -110.4(3) . .
N4 C5 C6 O1 -9.3(4) . .
C7 C5 C6 O1 176.5(3) . .
N4 C5 C6 O2 168.9(2) . .
C7 C5 C6 O2 -5.3(4) . .
N4 C5 C7 N5 0.7(3) . .
C6 C5 C7 N5 175.3(3) . .
N4 C5 C7 C8 -177.9(3) . .
C6 C5 C7 C8 -3.3(5) . .
N5 C7 C8 O3 1.0(4) . .
C5 C7 C8 O3 179.5(3) . .
N5 C7 C8 O4 -179.5(2) . .
C5 C7 C8 O4 -0.9(4) . .
N3 C2 N1 N2 -1.2(3) . .
N3 C2 N1 C3 -174.3(2) . .
C4 C3 N1 C2 104.4(3) . .
C4 C3 N1 N2 -68.1(3) . .
N3 C1 N2 N1 -0.1(3) . .
N3 C1 N2 Cd1 153.23(18) . 2_545
C2 N1 N2 C1 0.8(3) . .
C3 N1 N2 C1 174.7(2) . .
C2 N1 N2 Cd1 -156.22(17) . 2_545
C3 N1 N2 Cd1 17.7(3) . 2_545
N1 C2 N3 C1 1.1(3) . .
N1 C2 N3 Cd1 161.85(18) . .
N2 C1 N3 C2 -0.6(3) . .
N2 C1 N3 Cd1 -164.88(18) . .
N5 Cd1 N3 C2 62.8(4) 2 .
O1 Cd1 N3 C2 -104.9(3) 1_455 .
N4 Cd1 N3 C2 -176.4(3) 1_455 .
N2 Cd1 N3 C2 -34.9(3) 2 .
O2 Cd1 N3 C2 25.7(2) 4_475 .
N5 Cd1 N3 C1 -138.9(2) 2 .
O1 Cd1 N3 C1 53.4(2) 1_455 .
N4 Cd1 N3 C1 -18.1(2) 1_455 .
N2 Cd1 N3 C1 123.4(2) 2 .
O2 Cd1 N3 C1 -176.0(2) 4_475 .
N5 C4 N4 C5 -1.0(3) . .
C3 C4 N4 C5 173.6(2) . .
N5 C4 N4 Cd1 172.7(2) . 1_655
C3 C4 N4 Cd1 -12.7(4) . 1_655
C7 C5 N4 C4 0.2(3) . .
C6 C5 N4 C4 -175.3(2) . .
C7 C5 N4 Cd1 -175.73(16) . 1_655
C6 C5 N4 Cd1 8.9(3) . 1_655
N4 C4 N5 C7 1.4(3) . .
C3 C4 N5 C7 -173.5(2) . .
N4 C4 N5 Cd1 172.52(17) . 2_545
C3 C4 N5 Cd1 -2.4(3) . 2_545
C5 C7 N5 C4 -1.2(3) . .
C8 C7 N5 C4 177.6(2) . .
C5 C7 N5 Cd1 -173.14(16) . 2_545
C8 C7 N5 Cd1 5.7(3) . 2_545
O2 C6 O1 Cd1 -173.7(2) . 1_655
C5 C6 O1 Cd1 4.4(3) . 1_655
